data_9016732
loop_
_publ_author_name
'Harlow, G. E.'

_publ_section_title
;
 The anorthoclase structures: The effects of temperature and composition
 Note: Or = 32.5, T = 400 C
;
_journal_name_full 'American Mineralogist'
_journal_page_first 975
_journal_page_last 996
_journal_volume 67
_journal_year 1982
_chemical_compound_source 'Grande Calderira, Azores'
_chemical_formula_sum 'Al K0.334 Na0.694 O8 Si3'
_chemical_name_mineral Albite
_space_group_IT_number 12
_space_group_name_Hall '-C 2y'
_space_group_name_H-M_alt 'C 1 2/m 1'
_symmetry_space_group_name_H-M 'C 1 2/m 1'
_cell_angle_alpha 90
_cell_angle_beta 116.109
_cell_angle_gamma 90
_cell_formula_units_Z 4
_cell_length_a 8.3482
_cell_length_b 12.9800
_cell_length_c 7.1582
_cell_volume 696.510
_database_code_amcsd 0019653
_diffrn_ambient_temperature 673.15
_exptl_crystal_density_diffrn 2.558
_cod_data_source_file inputs/fixed/downloads/00/00023.cif
_cod_data_source_block 00023
_cod_original_formula_sum '(Al Si3) Na.694 K.334 O8'
_cod_database_code 9016732

loop_
_space_group_symop_operation_xyz
x,y,z
1/2+x,1/2+y,z
x,-y,z
1/2+x,1/2-y,z
-x,y,-z
1/2-x,1/2+y,-z
-x,-y,-z
1/2-x,1/2-y,-z

loop_
_atom_site_aniso_label
_atom_site_aniso_U_11
_atom_site_aniso_U_22
_atom_site_aniso_U_33
_atom_site_aniso_U_12
_atom_site_aniso_U_13
_atom_site_aniso_U_23
Al1 0.03843 0.02646 0.02219 -0.00394 0.01855 -0.00085
Si1 0.03843 0.02646 0.02219 -0.00394 0.01855 -0.00085
Al2 0.03758 0.02134 0.02595 -0.00099 0.01831 -0.00042
Si2 0.03758 0.02134 0.02595 -0.00099 0.01831 -0.00042
Na1 0.02705 0.09133 0.06991 0.00000 0.02124 0.00000
K 0.02705 0.09133 0.06991 0.00000 0.02124 0.00000
Na2 0.02705 0.09133 0.06991 0.00000 0.02124 0.00000
O1 0.06833 0.04182 0.02051 0.00000 0.02343 0.00000
O2 0.05409 0.02731 0.04061 0.00000 0.02173 0.00000
O3 0.05181 0.05463 0.06070 -0.00296 0.03881 0.00465
O4 0.05324 0.03158 0.05861 -0.00592 0.03320 -0.00592
O5 0.05409 0.03841 0.04375 0.00739 0.02002 0.00676

loop_
_atom_site_label
_atom_site_fract_x
_atom_site_fract_y
_atom_site_fract_z
_atom_site_occupancy
Al1 0.00910 0.17970 0.22380 0.25000
Si1 0.00910 0.17970 0.22380 0.75000
Al2 0.69850 0.11670 0.34310 0.25000
Si2 0.69850 0.11670 0.34310 0.75000
Na1 0.27960 0.00000 0.13660 0.68600
K 0.27960 0.00000 0.13660 0.33400
Na2 0.27960 0.00000 0.13660 0.00800
O1 0.00000 0.14080 0.00000 1.00000
O2 0.61570 0.00000 0.28840 1.00000
O3 0.82420 0.13730 0.22360 1.00000
O4 0.02750 0.30780 0.25440 1.00000
O5 0.18830 0.12480 0.40870 1.00000

loop_
_cod_changelog_entry_id
_cod_changelog_entry_author
_cod_changelog_entry_date
_cod_changelog_entry_text
1
;cod-tools version 3.10.1
Id: cif_fix_AMCSD_atom_labels 10224 2024-08-07 11:09:31Z saulius
;
2024-08-07T19:40:19+03:00
;Changed the following '_atom_site_label' values:
the first duplicated label 'Na'  converted to 'Na1'
duplicated label 'Na' at index 6 converted to 'Na2'
;

loop_
_cod_related_entry_id
_cod_related_entry_database
_cod_related_entry_code
1 AMCSD 0019653
